data_4080105
loop_
_publ_author_name
'Sabater, Sara'
'Mata, Jose A.'
'Peris, Eduardo'

_publ_section_title
;
 Chiral Palladacycles with N-Heterocyclic Carbene Ligands as Catalysts for
 Asymmetric Hydrophosphination
;
_journal_issue 4
_journal_name_full Organometallics
_journal_page_first 1112
_journal_paper_doi 10.1021/om400007a
_journal_volume 32
_journal_year 2013
_chemical_formula_sum 'C17 H20 I N3 Pd'
_chemical_formula_weight 499.66
_chemical_name_systematic
; 
 ? 
;
_space_group_IT_number 4
_symmetry_space_group_name_Hall 'P 2yb'
_symmetry_space_group_name_H-M 'P 1 21 1'
_atom_sites_solution_hydrogens geom
_atom_sites_solution_primary direct
_atom_sites_solution_secondary difmap
_audit_creation_method SHELXL-97
_cell_angle_alpha 90.00
_cell_angle_beta 103.859(10)
_cell_angle_gamma 90.00
_cell_formula_units_Z 2
_cell_length_a 8.5601(8)
_cell_length_b 7.4175(7)
_cell_length_c 14.2238(16)
_cell_measurement_temperature 150(2)
_cell_volume 876.84(16)
_computing_structure_refinement 'SHELXL-97 (Sheldrick, 1997)'
_computing_structure_solution 'SHELXS-97 (Sheldrick, 1990)'
_diffrn_ambient_temperature 150(2)
_diffrn_measured_fraction_theta_full 0.998
_diffrn_measured_fraction_theta_max 0.931
_diffrn_radiation_monochromator graphite
_diffrn_radiation_source 'fine-focus sealed tube'
_diffrn_radiation_type MoK\a
_diffrn_radiation_wavelength 0.71073
_diffrn_reflns_av_R_equivalents 0.0671
_diffrn_reflns_av_sigmaI/netI 0.0882
_diffrn_reflns_limit_h_max 11
_diffrn_reflns_limit_h_min -11
_diffrn_reflns_limit_k_max 9
_diffrn_reflns_limit_k_min -9
_diffrn_reflns_limit_l_max 19
_diffrn_reflns_limit_l_min -18
_diffrn_reflns_number 10007
_diffrn_reflns_theta_full 25.00
_diffrn_reflns_theta_max 28.97
_diffrn_reflns_theta_min 2.95
_exptl_absorpt_coefficient_mu 2.818
_exptl_crystal_density_diffrn 1.892
_exptl_crystal_density_method 'not measured'
_exptl_crystal_F_000 484
_refine_diff_density_max 1.132
_refine_diff_density_min -1.023
_refine_diff_density_rms 0.157
_refine_ls_abs_structure_details 'Flack H D (1983), Acta Cryst. A39, 876-881'
_refine_ls_abs_structure_Flack -0.04(3)
_refine_ls_extinction_method none
_refine_ls_goodness_of_fit_ref 1.028
_refine_ls_hydrogen_treatment mixed
_refine_ls_matrix_type full
_refine_ls_number_parameters 202
_refine_ls_number_reflns 4104
_refine_ls_number_restraints 1
_refine_ls_restrained_S_all 1.028
_refine_ls_R_factor_all 0.0581
_refine_ls_R_factor_gt 0.0430
_refine_ls_shift/su_max 0.005
_refine_ls_shift/su_mean 0.000
_refine_ls_structure_factor_coef Fsqd
_refine_ls_weighting_details 'calc w=1/[\s^2^(Fo^2^)+(0.0220P)^2^+0.0000P] where P=(Fo^2^+2Fc^2^)/3'
_refine_ls_weighting_scheme calc
_refine_ls_wR_factor_gt 0.0771
_refine_ls_wR_factor_ref 0.0894
_reflns_number_gt 3476
_reflns_number_total 4104
_reflns_threshold_expression >2sigma(I)
_cod_data_source_file om400007a_si_001.cif
_cod_data_source_block compound_23_str1392
_cod_database_code 4080105

loop_
_symmetry_equiv_pos_as_xyz
'x, y, z'
'-x, y+1/2, -z'

loop_
_atom_site_label
_atom_site_type_symbol
_atom_site_fract_x
_atom_site_fract_y
_atom_site_fract_z
_atom_site_U_iso_or_equiv
_atom_site_adp_type
_atom_site_occupancy
_atom_site_symmetry_multiplicity
_atom_site_calc_flag
_atom_site_refinement_flags
I2 I 0.04360(5) 0.88012(7) 0.40407(3) 0.03403(15) Uani 1 1 d .
Pd1 Pd 0.17449(6) 0.81142(6) 0.25476(4) 0.02116(13) Uani 1 1 d .
N4 N 0.3542(7) 0.5054(9) 0.3744(4) 0.0311(15) Uani 1 1 d .
N8 N 0.5091(7) 0.7240(8) 0.3604(4) 0.0257(14) Uani 1 1 d .
N10 N 0.0079(6) 0.9707(8) 0.1577(4) 0.0259(14) Uani 1 1 d .
H10A H -0.0839 0.9051 0.1330 0.031 Uiso 1 1 calc R
H10B H -0.0195 1.0693 0.1896 0.031 Uiso 1 1 calc R
C3 C 0.3543(8) 0.6720(9) 0.3350(5) 0.0224(15) Uani 1 1 d .
C5 C 0.2093(9) 0.3958(11) 0.3700(6) 0.0374(18) Uani 1 1 d .
H5A H 0.2382 0.2677 0.3737 0.056 Uiso 1 1 calc R
H5B H 0.1303 0.4195 0.3090 0.056 Uiso 1 1 calc R
H5C H 0.1628 0.4271 0.4245 0.056 Uiso 1 1 calc R
C6 C 0.5093(9) 0.4580(12) 0.4254(5) 0.0348(19) Uani 1 1 d .
H6 H 0.5406 0.3499 0.4607 0.042 Uiso 1 1 calc R
C7 C 0.6041(9) 0.5943(12) 0.4148(5) 0.0338(19) Uani 1 1 d .
H7 H 0.7172 0.6009 0.4402 0.041 Uiso 1 1 calc R
C9 C 0.5658(8) 0.8947(12) 0.3330(6) 0.040(2) Uani 1 1 d .
H9A H 0.4832 0.9484 0.2808 0.060 Uiso 1 1 calc R
H9B H 0.6643 0.8757 0.3107 0.060 Uiso 1 1 calc R
H9C H 0.5885 0.9758 0.3890 0.060 Uiso 1 1 calc R
C11 C 0.0803(8) 1.0322(9) 0.0764(5) 0.0243(16) Uani 1 1 d .
H11 H -0.0060 1.0574 0.0168 0.029 Uiso 1 1 calc R
C12 C 0.1807(9) 1.1996(10) 0.1083(6) 0.036(2) Uani 1 1 d .
H12A H 0.1108 1.2981 0.1192 0.054 Uiso 1 1 calc R
H12B H 0.2352 1.2347 0.0579 0.054 Uiso 1 1 calc R
H12C H 0.2612 1.1741 0.1685 0.054 Uiso 1 1 calc R
C13 C 0.1864(7) 0.8795(10) 0.0589(4) 0.0176(13) Uani 1 1 d .
C14 C 0.2498(7) 0.7637(9) 0.1349(5) 0.0199(15) Uani 1 1 d .
C15 C 0.3542(7) 0.6238(9) 0.1182(5) 0.0231(15) Uani 1 1 d .
H15 H 0.3993 0.5436 0.1696 0.028 Uiso 1 1 calc R
C16 C 0.3915(7) 0.6014(9) 0.0313(5) 0.0222(15) Uani 1 1 d .
H16 H 0.4625 0.5071 0.0235 0.027 Uiso 1 1 calc R
C17 C 0.3267(8) 0.7155(9) -0.0475(5) 0.0216(15) Uani 1 1 d .
C18 C 0.3638(8) 0.6937(10) -0.1372(5) 0.0280(17) Uani 1 1 d .
H18 H 0.4331 0.5982 -0.1456 0.034 Uiso 1 1 calc R
C19 C 0.3033(8) 0.8057(13) -0.2130(6) 0.0353(18) Uani 1 1 d .
H19 H 0.3290 0.7861 -0.2735 0.042 Uiso 1 1 calc R
C20 C 0.2012(8) 0.9528(12) -0.2017(5) 0.0361(19) Uani 1 1 d .
H20 H 0.1603 1.0326 -0.2541 0.043 Uiso 1 1 calc R
C21 C 0.1637(8) 0.9763(10) -0.1149(5) 0.0284(17) Uani 1 1 d .
H21 H 0.0947 1.0733 -0.1080 0.034 Uiso 1 1 calc R
C22 C 0.2231(7) 0.8623(10) -0.0340(5) 0.0201(14) Uani 1 1 d .

loop_
_atom_site_aniso_label
_atom_site_aniso_U_11
_atom_site_aniso_U_22
_atom_site_aniso_U_33
_atom_site_aniso_U_23
_atom_site_aniso_U_13
_atom_site_aniso_U_12
I2 0.0256(2) 0.0475(3) 0.0321(3) -0.0097(2) 0.0131(2) -0.0070(2)
Pd1 0.0158(2) 0.0245(2) 0.0235(3) 0.0005(2) 0.0053(2) 0.0012(2)
N4 0.030(4) 0.038(4) 0.026(4) 0.008(3) 0.007(3) 0.007(3)
N8 0.018(3) 0.035(3) 0.025(3) 0.003(3) 0.007(3) 0.000(3)
N10 0.018(3) 0.030(3) 0.029(3) -0.005(3) 0.005(3) 0.005(3)
C3 0.022(4) 0.027(4) 0.019(4) 0.003(3) 0.005(3) 0.002(3)
C5 0.036(4) 0.034(4) 0.041(4) 0.007(4) 0.007(4) -0.010(4)
C6 0.038(5) 0.038(4) 0.023(4) 0.008(4) -0.003(3) 0.014(4)
C7 0.024(4) 0.055(5) 0.023(4) 0.010(4) 0.007(3) 0.013(4)
C9 0.026(4) 0.054(5) 0.038(5) 0.018(5) 0.001(3) -0.007(4)
C11 0.019(4) 0.016(3) 0.037(4) 0.004(3) 0.005(3) 0.006(3)
C12 0.031(4) 0.025(4) 0.052(5) -0.008(4) 0.008(4) 0.002(3)
C13 0.013(3) 0.015(3) 0.023(3) -0.005(3) 0.003(3) -0.004(3)
C14 0.013(3) 0.024(4) 0.021(4) -0.001(3) 0.002(3) -0.001(3)
C15 0.016(3) 0.021(3) 0.030(4) 0.004(3) 0.001(3) 0.009(3)
C16 0.015(3) 0.016(3) 0.036(4) -0.005(3) 0.007(3) 0.001(3)
C17 0.018(3) 0.022(4) 0.027(4) -0.004(3) 0.007(3) -0.002(3)
C18 0.022(4) 0.029(4) 0.034(4) -0.007(4) 0.009(3) -0.004(3)
C19 0.029(4) 0.046(4) 0.034(4) 0.001(5) 0.013(3) -0.012(4)
C20 0.026(4) 0.052(5) 0.029(4) 0.010(4) 0.005(3) -0.009(4)
C21 0.019(4) 0.032(4) 0.036(4) 0.006(4) 0.008(3) -0.005(3)
C22 0.013(3) 0.024(4) 0.023(3) 0.001(3) 0.005(3) -0.004(3)

loop_
_atom_type_symbol
_atom_type_description
_atom_type_scat_dispersion_real
_atom_type_scat_dispersion_imag
_atom_type_scat_source
C C 0.0033 0.0016 'International Tables Vol C Tables 4.2.6.8 and 6.1.1.4'
H H 0.0000 0.0000 'International Tables Vol C Tables 4.2.6.8 and 6.1.1.4'
I I -0.4742 1.8119 'International Tables Vol C Tables 4.2.6.8 and 6.1.1.4'
N N 0.0061 0.0033 'International Tables Vol C Tables 4.2.6.8 and 6.1.1.4'
Pd Pd -0.9988 1.0072 'International Tables Vol C Tables 4.2.6.8 and 6.1.1.4'

loop_
_geom_angle_atom_site_label_1
_geom_angle_atom_site_label_2
_geom_angle_atom_site_label_3
_geom_angle
C3 Pd1 C14 92.0(3)
C3 Pd1 N10 171.5(2)
C14 Pd1 N10 81.1(2)
C3 Pd1 I2 93.30(19)
C14 Pd1 I2 174.21(18)
N10 Pd1 I2 93.85(15)
C3 N4 C6 110.4(7)
C3 N4 C5 124.7(6)
C6 N4 C5 124.7(7)
C3 N8 C7 111.3(6)
C3 N8 C9 123.6(6)
C7 N8 C9 125.1(6)
C11 N10 Pd1 109.7(4)
N8 C3 N4 104.4(6)
N8 C3 Pd1 125.9(5)
N4 C3 Pd1 129.6(5)
C7 C6 N4 106.3(7)
C6 C7 N8 107.5(7)
N10 C11 C13 105.8(5)
N10 C11 C12 109.0(6)
C13 C11 C12 110.1(5)
C14 C13 C22 122.2(6)
C14 C13 C11 118.4(6)
C22 C13 C11 119.4(6)
C13 C14 C15 117.7(6)
C13 C14 Pd1 114.2(4)
C15 C14 Pd1 128.0(5)
C16 C15 C14 122.3(6)
C15 C16 C17 121.1(6)
C18 C17 C16 121.7(6)
C18 C17 C22 119.2(6)
C16 C17 C22 119.0(6)
C19 C18 C17 121.8(7)
C18 C19 C20 120.2(7)
C21 C20 C19 118.9(7)
C20 C21 C22 122.8(7)
C21 C22 C13 125.3(6)
C21 C22 C17 117.0(6)
C13 C22 C17 117.7(6)

loop_
_geom_bond_atom_site_label_1
_geom_bond_atom_site_label_2
_geom_bond_distance
I2 Pd1 2.6768(7)
Pd1 C3 1.975(7)
Pd1 C14 1.993(6)
Pd1 N10 2.095(5)
N4 C3 1.357(9)
N4 C6 1.397(9)
N4 C5 1.472(9)
N8 C3 1.344(8)
N8 C7 1.372(9)
N8 C9 1.443(10)
N10 C11 1.508(9)
C6 C7 1.328(11)
C11 C13 1.510(9)
C11 C12 1.517(10)
C13 C14 1.385(9)
C13 C22 1.436(8)
C14 C15 1.426(9)
C15 C16 1.359(9)
C16 C17 1.407(9)
C17 C18 1.397(10)
C17 C22 1.446(9)
C18 C19 1.360(10)
C19 C20 1.431(11)
C20 C21 1.360(10)
C21 C22 1.420(9)
